data_4025438
loop_
_publ_author_name
'Koji Miki'
'Michiyasu Fujita'
'Yuki Inoue'
'Yoshinori Senda'
'Toshiyuki Kowada'
'Kouichi Ohe'

_publ_contact_author_email kojimiki@scl.kyoto-u.ac.jp
_publ_contact_author_fax +81-75-383-2499
_publ_contact_author_name 'KOJI MIKI'
_publ_contact_author_phone +81-75-383-2497
_publ_section_title
;
 Synthesis of Strained Pyridine-Containing Cyclyne via Reductive
 Aromatization
;
_journal_name_full 'Journal of Organic Chemistry'
_journal_page_first 3537
_journal_page_last 3540
_journal_paper_doi 10.1021/jo1006202
_journal_volume 75
_journal_year 2010
_chemical_formula_moiety 'C38 H54 N2 O6 '
_chemical_formula_sum 'C38 H54 N2 O6'
_chemical_formula_weight 634.85
_space_group_IT_number 14
_symmetry_cell_setting monoclinic
_symmetry_Int_Tables_number 14
_symmetry_space_group_name_Hall '-P 2ybc'
_symmetry_space_group_name_H-M 'P 1 21/c 1'
_audit_creation_date 2009-07-08
_audit_creation_method 'by CrystalStructure 3.8'
_cell_angle_alpha 90.0000
_cell_angle_beta 103.023(13)
_cell_angle_gamma 90.0000
_cell_formula_units_Z 2
_cell_length_a 9.590(9)
_cell_length_b 10.948(9)
_cell_length_c 15.807(14)
_cell_measurement_reflns_used 4443
_cell_measurement_temperature 143.1
_cell_measurement_theta_max 27.4
_cell_measurement_theta_min 3.0
_cell_volume 1617(2)
_computing_cell_refinement CrystalClear
_computing_data_collection CrystalClear
_computing_data_reduction CrystalStructure
_computing_publication_material 'CrystalStructure 3.8'
_computing_structure_refinement CRYSTALS
_computing_structure_solution SIR92
_diffrn_detector_area_resol_mean 14.63
_diffrn_measured_fraction_theta_full 0.987
_diffrn_measured_fraction_theta_max 0.987
_diffrn_measurement_device_type 'Rigaku Saturn'
_diffrn_measurement_method \w
_diffrn_radiation_type 'Mo K\a'
_diffrn_radiation_wavelength 0.71070
_diffrn_reflns_av_R_equivalents 0.061
_diffrn_reflns_limit_h_max 12
_diffrn_reflns_limit_h_min -12
_diffrn_reflns_limit_k_max 12
_diffrn_reflns_limit_k_min -13
_diffrn_reflns_limit_l_max 20
_diffrn_reflns_limit_l_min -14
_diffrn_reflns_number 12501
_diffrn_reflns_theta_full 27.39
_diffrn_reflns_theta_max 27.39
_exptl_absorpt_coefficient_mu 0.087
_exptl_absorpt_correction_T_max 0.991
_exptl_absorpt_correction_T_min 0.781
_exptl_absorpt_correction_type multi-scan
_exptl_absorpt_process_details 'Jacobson, R. (1998) Private communication'
_exptl_crystal_colour colorless
_exptl_crystal_density_diffrn 1.304
_exptl_crystal_density_method 'not measured'
_exptl_crystal_description prism
_exptl_crystal_F_000 688.00
_exptl_crystal_size_max 0.20
_exptl_crystal_size_mid 0.20
_exptl_crystal_size_min 0.10
_refine_diff_density_max 0.21
_refine_diff_density_min -0.22
_refine_ls_extinction_method none
_refine_ls_goodness_of_fit_ref 1.011
_refine_ls_hydrogen_treatment refall
_refine_ls_number_parameters 276
_refine_ls_number_reflns 1723
_refine_ls_R_factor_gt 0.0557
_refine_ls_shift/su_max 0.0000
_refine_ls_structure_factor_coef F
_refine_ls_weighting_details 'w = 1/[0.0007Fo^2^ + 1.0000\s(Fo^2^)]'
_refine_ls_weighting_scheme calc
_refine_ls_wR_factor_ref 0.0600
_reflns_number_gt 1705
_reflns_number_total 3631
_reflns_threshold_expression F^2^>2.0\s(F^2^)
_cod_data_source_file jo1006202_si_003.cif
_cod_data_source_block '__inoue007'
_cod_original_formula_sum 'C38 H54 N2 O6 '
_cod_database_code 4025438

loop_
_symmetry_equiv_pos_site_id
_symmetry_equiv_pos_as_xyz
1 +X,+Y,+Z
2 -X,1/2+Y,1/2-Z
3 -X,-Y,-Z
4 +X,1/2-Y,1/2+Z

loop_
_atom_site_label
_atom_site_type_symbol
_atom_site_fract_x
_atom_site_fract_y
_atom_site_fract_z
_atom_site_U_iso_or_equiv
_atom_site_adp_type
_atom_site_occupancy
_atom_site_symmetry_multiplicity
_atom_site_calc_flag
_atom_site_refinement_flags
_atom_site_disorder_assembly
_atom_site_disorder_group
O(1) O 0.2331(2) 0.1783(2) 0.89636(14) 0.0442(7) Uani 1.00 1 d . . .
O(2) O 0.3972(3) 0.8029(2) 0.79296(16) 0.0566(9) Uani 1.00 1 d . . .
O(3) O 0.2578(3) 1.0188(2) 0.50864(15) 0.0511(8) Uani 1.00 1 d . . .
N(1) N 0.0886(3) 0.3699(2) 0.66644(18) 0.0393(9) Uani 1.00 1 d . . .
C(1) C -0.0521(4) 0.2021(3) 0.5988(2) 0.0404(11) Uani 1.00 1 d . . .
C(2) C 0.0470(4) 0.2537(3) 0.6740(2) 0.0378(10) Uani 1.00 1 d . . .
C(3) C 0.0926(4) 0.1832(3) 0.7489(2) 0.0372(11) Uani 1.00 1 d . . .
C(4) C 0.1824(4) 0.2350(3) 0.8206(2) 0.0370(10) Uani 1.00 1 d . . .
C(5) C 0.2252(4) 0.3566(3) 0.8144(2) 0.0367(11) Uani 1.00 1 d . . .
C(6) C 0.1769(4) 0.4174(2) 0.7370(2) 0.0343(10) Uani 1.00 1 d . . .
C(7) C 0.2232(4) 0.5417(3) 0.7280(2) 0.0410(11) Uani 1.00 1 d . . .
C(8) C 0.2637(4) 0.6428(3) 0.7214(2) 0.0396(11) Uani 1.00 1 d . . .
C(9) C 0.3113(4) 0.7683(3) 0.7088(2) 0.0394(10) Uani 1.00 1 d . . .
C(10) C 0.1837(4) 0.8509(2) 0.6840(2) 0.0356(11) Uani 1.00 1 d . . .
C(11) C 0.1445(4) 0.9077(3) 0.6087(2) 0.0390(11) Uani 1.00 1 d . . .
C(12) C 0.2258(4) 0.8986(3) 0.5374(2) 0.0401(11) Uani 1.00 1 d . . .
C(13) C 0.3616(4) 0.8246(3) 0.5652(2) 0.0411(11) Uani 1.00 1 d . . .
C(14) C 0.3983(4) 0.7674(3) 0.6407(2) 0.0411(11) Uani 1.00 1 d . . .
C(15) C 0.1310(4) 0.8424(3) 0.4602(2) 0.0396(11) Uani 1.00 1 d . . .
C(16) C 0.1720(5) 0.0612(3) 0.9092(2) 0.0496(14) Uani 1.00 1 d . . .
C(17) C 0.2475(6) 0.0144(4) 0.9971(2) 0.0563(16) Uani 1.00 1 d . . .
C(18) C 0.4542(6) 0.9232(4) 0.7958(3) 0.0665(17) Uani 1.00 1 d . . .
C(19) C 0.3442(6) 1.0931(4) 0.5749(3) 0.0569(15) Uani 1.00 1 d . . .
H(1) H 0.058(3) 0.097(2) 0.7512(17) 0.030(8) Uiso 1.00 1 c . . .
H(2) H 0.282(3) 0.397(2) 0.863(2) 0.037(9) Uiso 1.00 1 c . . .
H(3) H 0.124(3) 0.861(2) 0.724(2) 0.046(10) Uiso 1.00 1 c . . .
H(4) H 0.051(3) 0.955(2) 0.592(2) 0.043(10) Uiso 1.00 1 c . . .
H(5) H 0.420(4) 0.817(3) 0.522(2) 0.070(13) Uiso 1.00 1 c . . .
H(6) H 0.491(3) 0.720(2) 0.658(2) 0.047(10) Uiso 1.00 1 c . . .
H(7) H 0.063(4) 0.076(3) 0.903(2) 0.068(13) Uiso 1.00 1 c . . .
H(8) H 0.189(4) 0.007(3) 0.863(2) 0.072(13) Uiso 1.00 1 c . . .
H(9) H 0.215(4) -0.061(3) 1.005(2) 0.068(14) Uiso 1.00 1 c . . .
H(10) H 0.349(4) 0.004(3) 0.990(2) 0.059(14) Uiso 1.00 1 c . . .
H(11) H 0.232(4) 0.070(3) 1.037(2) 0.063(13) Uiso 1.00 1 c . . .
H(12) H 0.518(6) 0.928(4) 0.748(3) 0.13(2) Uiso 1.00 1 c . . .
H(13) H 0.372(7) 0.991(6) 0.772(4) 0.17(2) Uiso 1.00 1 c . . .
H(14) H 0.510(5) 0.920(4) 0.859(3) 0.109(17) Uiso 1.00 1 c . . .
H(15) H 0.455(5) 1.052(3) 0.602(2) 0.078(14) Uiso 1.00 1 c . . .
H(16) H 0.348(3) 1.169(3) 0.549(2) 0.052(11) Uiso 1.00 1 c . . .
H(17) H 0.302(4) 1.102(3) 0.624(2) 0.074(14) Uiso 1.00 1 c . . .

loop_
_atom_site_aniso_label
_atom_site_aniso_U_11
_atom_site_aniso_U_22
_atom_site_aniso_U_33
_atom_site_aniso_U_12
_atom_site_aniso_U_13
_atom_site_aniso_U_23
O(1) 0.0602(19) 0.0343(13) 0.0346(14) -0.0075(12) 0.0031(12) 0.0087(10)
O(2) 0.065(2) 0.0532(17) 0.0421(15) -0.0159(14) -0.0086(14) -0.0004(12)
O(3) 0.074(2) 0.0378(14) 0.0394(15) -0.0071(13) 0.0097(14) 0.0074(11)
N(1) 0.049(2) 0.0345(17) 0.0354(17) 0.0005(14) 0.0112(15) 0.0031(12)
C(1) 0.055(2) 0.0328(19) 0.033(2) 0.0048(18) 0.0100(19) 0.0027(15)
C(2) 0.047(2) 0.0317(18) 0.034(2) 0.0053(18) 0.0087(17) -0.0005(15)
C(3) 0.046(2) 0.033(2) 0.0323(19) 0.0006(18) 0.0075(17) 0.0022(15)
C(4) 0.039(2) 0.044(2) 0.0289(18) 0.0050(18) 0.0074(16) 0.0017(16)
C(5) 0.041(2) 0.034(2) 0.034(2) -0.0041(17) 0.0046(18) -0.0011(16)
C(6) 0.040(2) 0.0303(19) 0.0331(19) 0.0037(16) 0.0087(17) 0.0007(15)
C(7) 0.048(2) 0.040(2) 0.034(2) 0.0067(19) 0.0070(18) 0.0014(16)
C(8) 0.048(2) 0.039(2) 0.0302(19) 0.0014(19) 0.0049(17) 0.0019(16)
C(9) 0.043(2) 0.042(2) 0.0288(18) -0.0085(19) -0.0020(17) 0.0013(15)
C(10) 0.044(2) 0.0298(19) 0.034(2) -0.0033(17) 0.0108(18) -0.0053(15)
C(11) 0.049(2) 0.0306(19) 0.036(2) -0.0014(19) 0.0066(19) -0.0038(16)
C(12) 0.050(2) 0.0333(19) 0.036(2) -0.0013(18) 0.0070(18) 0.0039(15)
C(13) 0.043(2) 0.042(2) 0.039(2) -0.003(2) 0.0120(19) -0.0018(17)
C(14) 0.038(2) 0.040(2) 0.044(2) -0.0024(19) 0.0056(18) 0.0011(17)
C(15) 0.052(2) 0.036(2) 0.0279(19) 0.0007(18) 0.0032(18) 0.0037(16)
C(16) 0.063(3) 0.041(2) 0.041(2) -0.008(2) 0.004(2) 0.0093(18)
C(17) 0.091(4) 0.042(2) 0.033(2) -0.005(2) 0.009(2) 0.008(2)
C(18) 0.067(3) 0.070(3) 0.057(3) -0.026(2) 0.002(2) -0.015(2)
C(19) 0.082(4) 0.047(2) 0.043(2) -0.021(2) 0.016(2) -0.005(2)

loop_
_atom_type_symbol
_atom_type_description
_atom_type_scat_dispersion_real
_atom_type_scat_dispersion_imag
_atom_type_scat_source
C C 0.003 0.002
;
International Tables for Crystallography
(1992, Vol. C, Tables 4.2.6.8 and 6.1.1.4)
;
H H 0.000 0.000
;
International Tables for Crystallography
(1992, Vol. C, Table 6.1.1.4)
;
N N 0.006 0.003
;
International Tables for Crystallography
(1992, Vol. C, Tables 4.2.6.8 and 6.1.1.4)
;
O O 0.011 0.006
;
International Tables for Crystallography
(1992, Vol. C, Tables 4.2.6.8 and 6.1.1.4)
;

loop_
_geom_angle_atom_site_label_1
_geom_angle_atom_site_label_2
_geom_angle_atom_site_label_3
_geom_angle
_geom_angle_publ_flag
_geom_angle_site_symmetry_1
_geom_angle_site_symmetry_2
_geom_angle_site_symmetry_3
C(4) O(1) C(16) 117.4(2) yes . . .
C(9) O(2) C(18) 113.9(3) yes . . .
C(12) O(3) C(19) 114.5(2) yes . . .
C(2) N(1) C(6) 115.9(2) yes . . .
C(2) C(1) C(15) 178.0(3) yes . . 3_566
N(1) C(2) C(1) 116.4(2) yes . . .
N(1) C(2) C(3) 123.7(2) yes . . .
C(1) C(2) C(3) 119.9(3) yes . . .
C(2) C(3) C(4) 119.1(3) yes . . .
O(1) C(4) C(3) 125.2(3) yes . . .
O(1) C(4) C(5) 116.7(2) yes . . .
C(3) C(4) C(5) 118.1(3) yes . . .
C(4) C(5) C(6) 118.3(3) yes . . .
N(1) C(6) C(5) 124.9(3) yes . . .
N(1) C(6) C(7) 115.6(2) yes . . .
C(5) C(6) C(7) 119.4(2) yes . . .
C(6) C(7) C(8) 178.8(3) yes . . .
C(7) C(8) C(9) 177.3(3) yes . . .
O(2) C(9) C(8) 104.4(2) yes . . .
O(2) C(9) C(10) 110.1(2) yes . . .
O(2) C(9) C(14) 111.5(3) yes . . .
C(8) C(9) C(10) 109.7(3) yes . . .
C(8) C(9) C(14) 109.2(3) yes . . .
C(10) C(9) C(14) 111.6(2) yes . . .
C(9) C(10) C(11) 124.7(3) yes . . .
C(10) C(11) C(12) 123.5(3) yes . . .
O(3) C(12) C(11) 110.8(2) yes . . .
O(3) C(12) C(13) 110.4(3) yes . . .
O(3) C(12) C(15) 104.7(2) yes . . .
C(11) C(12) C(13) 111.9(2) yes . . .
C(11) C(12) C(15) 108.5(3) yes . . .
C(13) C(12) C(15) 110.2(3) yes . . .
C(12) C(13) C(14) 123.5(4) yes . . .
C(9) C(14) C(13) 124.4(3) yes . . .
C(1) C(15) C(12) 177.3(4) yes 3_566 . .
O(1) C(16) C(17) 107.8(3) yes . . .
C(2) C(3) H(1) 120.4(15) no . . .
C(4) C(3) H(1) 120.5(15) no . . .
C(4) C(5) H(2) 120.7(18) no . . .
C(6) C(5) H(2) 120.9(18) no . . .
C(9) C(10) H(3) 118.1(19) no . . .
C(11) C(10) H(3) 117.1(19) no . . .
C(10) C(11) H(4) 122(2) no . . .
C(12) C(11) H(4) 114.4(19) no . . .
C(12) C(13) H(5) 116(2) no . . .
C(14) C(13) H(5) 121(2) no . . .
C(9) C(14) H(6) 114(2) no . . .
C(13) C(14) H(6) 122(2) no . . .
O(1) C(16) H(7) 106(2) no . . .
O(1) C(16) H(8) 107(2) no . . .
C(17) C(16) H(7) 113(2) no . . .
C(17) C(16) H(8) 110(2) no . . .
H(7) C(16) H(8) 111(3) no . . .
C(16) C(17) H(9) 109(2) no . . .
C(16) C(17) H(10) 102(2) no . . .
C(16) C(17) H(11) 107(2) no . . .
H(9) C(17) H(10) 107(3) no . . .
H(9) C(17) H(11) 113(3) no . . .
H(10) C(17) H(11) 117(3) no . . .
O(2) C(18) H(12) 107(2) no . . .
O(2) C(18) H(13) 112(3) no . . .
O(2) C(18) H(14) 96(2) no . . .
H(12) C(18) H(13) 102(4) no . . .
H(12) C(18) H(14) 116(4) no . . .
H(13) C(18) H(14) 123(4) no . . .
O(3) C(19) H(15) 112.4(19) no . . .
O(3) C(19) H(16) 104(2) no . . .
O(3) C(19) H(17) 112(2) no . . .
H(15) C(19) H(16) 113(3) no . . .
H(15) C(19) H(17) 106(3) no . . .
H(16) C(19) H(17) 110(3) no . . .

loop_
_geom_bond_atom_site_label_1
_geom_bond_atom_site_label_2
_geom_bond_distance
_geom_bond_publ_flag
_geom_bond_site_symmetry_1
_geom_bond_site_symmetry_2
O(1) C(4) 1.340(3) yes . .
O(1) C(16) 1.442(5) yes . .
O(2) C(9) 1.449(3) yes . .
O(2) C(18) 1.423(6) yes . .
O(3) C(12) 1.447(4) yes . .
O(3) C(19) 1.434(5) yes . .
N(1) C(2) 1.346(4) yes . .
N(1) C(6) 1.344(4) yes . .
C(1) C(2) 1.458(4) yes . .
C(1) C(15) 1.167(4) yes . 3_566
C(2) C(3) 1.398(4) yes . .
C(3) C(4) 1.381(4) yes . .
C(4) C(5) 1.403(4) yes . .
C(5) C(6) 1.379(4) yes . .
C(6) C(7) 1.448(5) yes . .
C(7) C(8) 1.186(5) yes . .
C(8) C(9) 1.475(5) yes . .
C(9) C(10) 1.501(5) yes . .
C(9) C(14) 1.503(5) yes . .
C(10) C(11) 1.320(4) yes . .
C(11) C(12) 1.512(5) yes . .
C(12) C(13) 1.512(5) yes . .
C(12) C(15) 1.482(4) yes . .
C(13) C(14) 1.324(5) yes . .
C(16) C(17) 1.505(5) yes . .
C(3) H(1) 1.00(2) no . .
C(5) H(2) 0.94(3) no . .
C(10) H(3) 0.95(4) no . .
C(11) H(4) 1.02(3) no . .
C(13) H(5) 0.99(4) no . .
C(14) H(6) 1.01(3) no . .
C(16) H(7) 1.04(4) no . .
C(16) H(8) 0.98(4) no . .
C(17) H(9) 0.90(4) no . .
C(17) H(10) 1.01(4) no . .
C(17) H(11) 0.91(4) no . .
C(18) H(12) 1.08(6) no . .
C(18) H(13) 1.09(6) no . .
C(18) H(14) 1.02(4) no . .
C(19) H(15) 1.14(4) no . .
C(19) H(16) 0.93(3) no . .
C(19) H(17) 0.95(4) no . .

loop_
_geom_contact_atom_site_label_1
_geom_contact_atom_site_label_2
_geom_contact_distance
_geom_contact_publ_flag
_geom_contact_site_symmetry_1
_geom_contact_site_symmetry_2
O(3) C(5) 3.309(4) ? . 4_564
N(1) C(16) 3.273(5) ? . 2_556
N(1) C(17) 3.596(6) ? . 4_554
C(3) C(7) 3.493(5) ? . 2_546
C(3) C(8) 3.579(5) ? . 2_546
C(3) C(10) 3.575(5) ? . 2_546
C(5) O(3) 3.309(4) ? . 4_565
C(7) C(3) 3.493(5) ? . 2_556
C(7) C(18) 3.452(7) ? . 2_646
C(8) C(3) 3.579(5) ? . 2_556
C(10) C(3) 3.575(5) ? . 2_556
C(16) N(1) 3.273(5) ? . 2_546
C(17) N(1) 3.596(6) ? . 4_555
C(18) C(7) 3.452(7) ? . 2_656
O(1) H(6) 3.00(3) ? . 2_646
O(1) H(13) 3.32(7) ? . 1_545
O(1) H(16) 2.93(3) ? . 4_565
O(2) H(8) 3.34(4) ? . 1_565
O(2) H(15) 3.36(3) ? . 2_646
O(2) H(16) 3.41(3) ? . 2_646
O(3) H(2) 2.54(3) ? . 4_564
O(3) H(4) 3.04(3) ? . 3_576
N(1) H(1) 3.27(3) ? . 2_556
N(1) H(3) 2.96(4) ? . 2_546
N(1) H(7) 2.78(3) ? . 2_556
N(1) H(8) 3.00(4) ? . 2_556
N(1) H(9) 3.58(3) ? . 2_556
N(1) H(11) 2.79(4) ? . 4_554
C(1) H(3) 3.49(3) ? . 2_546
C(1) H(4) 2.89(3) ? . 1_545
C(1) H(9) 3.27(4) ? . 2_556
C(1) H(17) 3.51(4) ? . 1_545
C(2) H(3) 2.80(3) ? . 2_546
C(2) H(4) 3.52(3) ? . 1_545
C(2) H(8) 3.54(4) ? . 2_556
C(2) H(17) 3.20(4) ? . 1_545
C(3) H(3) 3.57(3) ? . 1_545
C(3) H(3) 2.94(3) ? . 2_546
C(3) H(4) 3.48(3) ? . 1_545
C(3) H(13) 3.36(6) ? . 1_545
C(3) H(17) 3.25(4) ? . 1_545
C(4) H(3) 3.18(3) ? . 2_546
C(4) H(6) 3.08(3) ? . 2_646
C(4) H(13) 3.41(7) ? . 1_545
C(5) H(3) 3.27(3) ? . 2_546
C(5) H(4) 3.48(3) ? . 2_546
C(5) H(6) 3.05(3) ? . 2_646
C(5) H(12) 2.96(6) ? . 2_646
C(6) H(1) 3.02(3) ? . 2_556
C(6) H(3) 3.14(3) ? . 2_546
C(6) H(7) 3.31(3) ? . 2_556
C(6) H(11) 3.32(4) ? . 4_554
C(6) H(12) 2.89(5) ? . 2_646
C(7) H(1) 2.85(3) ? . 2_556
C(7) H(7) 3.07(3) ? . 2_556
C(7) H(9) 3.51(3) ? . 4_554
C(7) H(11) 3.27(4) ? . 4_554
C(7) H(12) 2.73(5) ? . 2_646
C(7) H(14) 3.44(5) ? . 2_646
C(8) H(1) 3.25(3) ? . 2_556
C(8) H(7) 3.38(4) ? . 2_556
C(8) H(9) 3.46(3) ? . 4_554
C(8) H(12) 3.12(5) ? . 2_646
C(8) H(15) 3.57(4) ? . 2_646
C(10) H(1) 3.23(3) ? . 1_565
C(10) H(8) 3.30(4) ? . 1_565
C(11) H(1) 3.30(3) ? . 1_565
C(12) H(4) 3.37(3) ? . 3_576
C(13) H(2) 3.44(3) ? . 2_656
C(13) H(9) 3.25(4) ? . 4_554
C(14) H(2) 3.39(3) ? . 2_656
C(14) H(9) 3.33(3) ? . 4_554
C(15) H(4) 2.83(3) ? . 3_576
C(15) H(9) 3.22(4) ? . 4_554
C(16) H(13) 3.29(7) ? . 1_545
C(17) H(14) 2.95(4) ? . 3_667
C(18) H(6) 3.35(3) ? . 2_656
C(18) H(8) 3.11(4) ? . 1_565
C(18) H(10) 3.56(4) ? . 1_565
C(18) H(10) 3.57(3) ? . 3_667
C(18) H(11) 3.53(3) ? . 3_667
C(19) H(2) 3.27(3) ? . 4_564
C(19) H(5) 3.15(4) ? . 3_676
H(1) N(1) 3.27(3) ? . 2_546
H(1) C(6) 3.02(3) ? . 2_546
H(1) C(7) 2.85(3) ? . 2_546
H(1) C(8) 3.25(3) ? . 2_546
H(1) C(10) 3.23(3) ? . 1_545
H(1) C(11) 3.30(3) ? . 1_545
H(1) H(3) 2.72(4) ? . 1_545
H(1) H(3) 3.44(4) ? . 2_546
H(1) H(4) 2.95(4) ? . 1_545
H(1) H(13) 3.18(7) ? . 1_545
H(1) H(17) 3.42(5) ? . 1_545
H(2) O(3) 2.54(3) ? . 4_565
H(2) C(13) 3.44(3) ? . 2_646
H(2) C(14) 3.39(3) ? . 2_646
H(2) C(19) 3.27(3) ? . 4_565
H(2) H(4) 3.48(5) ? . 2_546
H(2) H(5) 3.15(4) ? . 2_646
H(2) H(6) 2.99(4) ? . 2_646
H(2) H(12) 2.89(7) ? . 2_646
H(2) H(15) 2.99(5) ? . 2_646
H(2) H(16) 2.95(4) ? . 4_565
H(3) N(1) 2.96(4) ? . 2_556
H(3) C(1) 3.49(3) ? . 2_556
H(3) C(2) 2.80(3) ? . 2_556
H(3) C(3) 3.57(3) ? . 1_565
H(3) C(3) 2.94(3) ? . 2_556
H(3) C(4) 3.18(3) ? . 2_556
H(3) C(5) 3.27(3) ? . 2_556
H(3) C(6) 3.14(3) ? . 2_556
H(3) H(1) 2.72(4) ? . 1_565
H(3) H(1) 3.44(4) ? . 2_556
H(3) H(8) 2.67(5) ? . 1_565
H(4) O(3) 3.04(3) ? . 3_576
H(4) C(1) 2.89(3) ? . 1_565
H(4) C(2) 3.52(3) ? . 1_565
H(4) C(3) 3.48(3) ? . 1_565
H(4) C(5) 3.48(3) ? . 2_556
H(4) C(12) 3.37(3) ? . 3_576
H(4) C(15) 2.83(3) ? . 3_576
H(4) H(1) 2.95(4) ? . 1_565
H(4) H(2) 3.48(5) ? . 2_556
H(4) H(4) 3.02(4) ? . 3_576
H(5) C(19) 3.15(4) ? . 3_676
H(5) H(2) 3.15(4) ? . 2_656
H(5) H(9) 3.40(5) ? . 4_554
H(5) H(10) 3.60(5) ? . 4_554
H(5) H(15) 2.89(6) ? . 3_676
H(5) H(16) 2.71(6) ? . 3_676
H(6) O(1) 3.00(3) ? . 2_656
H(6) C(4) 3.08(3) ? . 2_656
H(6) C(5) 3.05(3) ? . 2_656
H(6) C(18) 3.35(3) ? . 2_646
H(6) H(2) 2.99(4) ? . 2_656
H(6) H(12) 3.54(6) ? . 2_646
H(6) H(13) 2.93(7) ? . 2_646
H(6) H(14) 3.30(5) ? . 2_646
H(7) N(1) 2.78(3) ? . 2_546
H(7) C(6) 3.31(3) ? . 2_546
H(7) C(7) 3.07(4) ? . 2_546
H(7) C(8) 3.38(4) ? . 2_546
H(7) H(9) 3.31(6) ? . 3_557
H(7) H(11) 3.56(6) ? . 3_557
H(8) O(2) 3.34(4) ? . 1_545
H(8) N(1) 3.00(4) ? . 2_546
H(8) C(2) 3.54(4) ? . 2_546
H(8) C(10) 3.30(4) ? . 1_545
H(8) C(18) 3.11(4) ? . 1_545
H(8) H(3) 2.67(5) ? . 1_545
H(8) H(13) 2.52(8) ? . 1_545
H(8) H(14) 3.23(6) ? . 1_545
H(9) N(1) 3.58(3) ? . 2_546
H(9) C(1) 3.27(4) ? . 2_546
H(9) C(7) 3.51(3) ? . 4_555
H(9) C(8) 3.46(3) ? . 4_555
H(9) C(13) 3.25(4) ? . 4_555
H(9) C(14) 3.33(3) ? . 4_555
H(9) C(15) 3.22(4) ? . 4_555
H(9) H(5) 3.40(5) ? . 4_555
H(9) H(7) 3.31(6) ? . 3_557
H(9) H(14) 3.38(5) ? . 3_667
H(10) C(18) 3.56(4) ? . 1_545
H(10) C(18) 3.57(3) ? . 3_667
H(10) H(5) 3.60(5) ? . 4_555
H(10) H(10) 2.85(5) ? . 3_657
H(10) H(13) 3.51(7) ? . 1_545
H(10) H(14) 3.00(7) ? . 1_545
H(10) H(14) 2.59(5) ? . 3_667
H(11) N(1) 2.79(4) ? . 4_555
H(11) C(6) 3.32(4) ? . 4_555
H(11) C(7) 3.27(4) ? . 4_555
H(11) C(18) 3.53(3) ? . 3_667
H(11) H(7) 3.56(6) ? . 3_557
H(11) H(14) 2.64(5) ? . 3_667
H(11) H(16) 3.06(5) ? . 4_565
H(12) C(5) 2.96(6) ? . 2_656
H(12) C(6) 2.89(5) ? . 2_656
H(12) C(7) 2.73(5) ? . 2_656
H(12) C(8) 3.12(5) ? . 2_656
H(12) H(2) 2.89(7) ? . 2_656
H(12) H(6) 3.54(6) ? . 2_656
H(13) O(1) 3.32(7) ? . 1_565
H(13) C(3) 3.36(6) ? . 1_565
H(13) C(4) 3.41(7) ? . 1_565
H(13) C(16) 3.29(7) ? . 1_565
H(13) H(1) 3.18(7) ? . 1_565
H(13) H(6) 2.93(7) ? . 2_656
H(13) H(8) 2.52(8) ? . 1_565
H(13) H(10) 3.51(7) ? . 1_565
H(14) C(7) 3.44(5) ? . 2_656
H(14) C(17) 2.95(4) ? . 3_667
H(14) H(6) 3.30(5) ? . 2_656
H(14) H(8) 3.23(6) ? . 1_565
H(14) H(9) 3.38(5) ? . 3_667
H(14) H(10) 3.00(7) ? . 1_565
H(14) H(10) 2.59(5) ? . 3_667
H(14) H(11) 2.64(5) ? . 3_667
H(14) H(16) 3.26(5) ? . 2_646
H(15) O(2) 3.36(3) ? . 2_656
H(15) C(8) 3.57(3) ? . 2_656
H(15) H(2) 2.99(5) ? . 2_656
H(15) H(5) 2.89(6) ? . 3_676
H(16) O(1) 2.93(3) ? . 4_564
H(16) O(2) 3.41(3) ? . 2_656
H(16) H(2) 2.95(4) ? . 4_564
H(16) H(5) 2.71(6) ? . 3_676
H(16) H(11) 3.06(5) ? . 4_564
H(16) H(14) 3.26(5) ? . 2_656
H(17) C(1) 3.51(4) ? . 1_565
H(17) C(2) 3.20(4) ? . 1_565
H(17) C(3) 3.25(4) ? . 1_565
H(17) H(1) 3.42(5) ? . 1_565

loop_
_geom_torsion_atom_site_label_1
_geom_torsion_atom_site_label_2
_geom_torsion_atom_site_label_3
_geom_torsion_atom_site_label_4
_geom_torsion
_geom_torsion_publ_flag
_geom_torsion_site_symmetry_1
_geom_torsion_site_symmetry_2
_geom_torsion_site_symmetry_3
_geom_torsion_site_symmetry_4
C(4) O(1) C(16) C(17) 178.6(3) ? . . . .
C(16) O(1) C(4) C(3) -10.3(5) ? . . . .
C(16) O(1) C(4) C(5) 169.8(3) ? . . . .
C(18) O(2) C(9) C(8) -179.6(3) ? . . . .
C(18) O(2) C(9) C(10) -61.9(4) ? . . . .
C(18) O(2) C(9) C(14) 62.6(4) ? . . . .
C(19) O(3) C(12) C(11) 60.4(4) ? . . . .
C(19) O(3) C(12) C(13) -64.2(4) ? . . . .
C(19) O(3) C(12) C(15) 177.2(3) ? . . . .
C(2) N(1) C(6) C(5) -0.5(5) ? . . . .
C(2) N(1) C(6) C(7) 179.0(3) ? . . . .
C(6) N(1) C(2) C(1) 178.3(3) ? . . . .
C(6) N(1) C(2) C(3) -1.1(5) ? . . . .
C(2) C(1) C(15) C(12) -106(14) ? . . 3_566 3_566
C(15) C(1) C(2) N(1) 172(11) ? 3_566 . . .
C(15) C(1) C(2) C(3) -8(12) ? 3_566 . . .
N(1) C(2) C(3) C(4) 1.7(6) ? . . . .
C(1) C(2) C(3) C(4) -177.7(3) ? . . . .
C(2) C(3) C(4) O(1) 179.5(3) ? . . . .
C(2) C(3) C(4) C(5) -0.6(5) ? . . . .
O(1) C(4) C(5) C(6) 179.1(3) ? . . . .
C(3) C(4) C(5) C(6) -0.8(5) ? . . . .
C(4) C(5) C(6) N(1) 1.4(6) ? . . . .
C(4) C(5) C(6) C(7) -178.0(3) ? . . . .
N(1) C(6) C(7) C(8) -135(20) ? . . . .
C(5) C(6) C(7) C(8) 44(20) ? . . . .
C(6) C(7) C(8) C(9) 125(17) ? . . . .
C(7) C(8) C(9) O(2) -173(9) ? . . . .
C(7) C(8) C(9) C(10) 69(9) ? . . . .
C(7) C(8) C(9) C(14) -53(9) ? . . . .
O(2) C(9) C(10) C(11) 130.0(3) ? . . . .
O(2) C(9) C(14) C(13) -128.5(3) ? . . . .
C(8) C(9) C(10) C(11) -115.6(3) ? . . . .
C(8) C(9) C(14) C(13) 116.6(3) ? . . . .
C(10) C(9) C(14) C(13) -4.9(4) ? . . . .
C(14) C(9) C(10) C(11) 5.6(4) ? . . . .
C(9) C(10) C(11) C(12) -1.2(5) ? . . . .
C(10) C(11) C(12) O(3) -127.8(3) ? . . . .
C(10) C(11) C(12) C(13) -4.0(4) ? . . . .
C(10) C(11) C(12) C(15) 117.8(3) ? . . . .
O(3) C(12) C(13) C(14) 128.7(3) ? . . . .
O(3) C(12) C(15) C(1) -118(7) ? . . . 3_566
C(11) C(12) C(13) C(14) 4.7(4) ? . . . .
C(11) C(12) C(15) C(1) 0(6) ? . . . 3_566
C(13) C(12) C(15) C(1) 123(7) ? . . . 3_566
C(15) C(12) C(13) C(14) -116.2(4) ? . . . .
C(12) C(13) C(14) C(9) -0.2(4) ? . . . .
